data_1503899
loop_
_publ_author_name
'Kelly, Ann Rowley'
'Wei, Jingqiang'
'Kesavan, Sarathy'
'Mari\'e, Jean-Charles'
'Windmon, Nicole'
'Young, Damian W.'
'Marcaurelle, Lisa A.'

_publ_section_title
;
 Accessing skeletal diversity using catalyst control: formation of n and n
 + 1 macrocyclic triazole rings.
;
_journal_issue 11
_journal_name_full 'Organic letters'
_journal_page_first 2257
_journal_page_last 2260
_journal_paper_doi 10.1021/ol900562u
_journal_volume 11
_journal_year 2009
_chemical_formula_sum 'C15 H23 Cl3 N4 O2'
_chemical_formula_weight 397.72
_chemical_name_systematic
; 

 ? 

;
_space_group_IT_number 14
_symmetry_cell_setting monoclinic
_symmetry_space_group_name_Hall '-P 2ybc'
_symmetry_space_group_name_H-M 'P 1 21/c 1'
_atom_sites_solution_hydrogens geom
_atom_sites_solution_primary direct
_atom_sites_solution_secondary difmap
_audit_creation_method SHELXL-97
_cell_angle_alpha 90.00
_cell_angle_beta 107.133(2)
_cell_angle_gamma 90.00
_cell_formula_units_Z 4
_cell_length_a 13.8807(18)
_cell_length_b 14.3918(18)
_cell_length_c 9.6755(12)
_cell_measurement_reflns_used 9993
_cell_measurement_temperature 100(2)
_cell_measurement_theta_max 30.52
_cell_measurement_theta_min 2.62
_cell_volume 1847.1(4)
_computing_cell_refinement 'SAINT 7.46A (Bruker-AXS, 2008)'
_computing_data_collection 'APEX2 3.0 (Bruker-AXS, 2008)'
_computing_data_reduction 'SAINT 7.46A (Bruker-AXS, 2008)'
_computing_molecular_graphics 'Bruker SHELXTL'
_computing_publication_material 'Bruker SHELXTL'
_computing_structure_refinement 'SHELXL-97 (Sheldrick, 2008)'
_computing_structure_solution 'SHELXS-97 (Sheldrick, 2008)'
_diffrn_ambient_temperature 100(2)
_diffrn_detector_area_resol_mean 8.3
_diffrn_measured_fraction_theta_full 1.000
_diffrn_measured_fraction_theta_max 1.000
_diffrn_measurement_device_type 'Bruker Smart APEX CCD'
_diffrn_measurement_method 'omega and phi scans'
_diffrn_radiation_monochromator graphite
_diffrn_radiation_source 'fine-focus sealed tube'
_diffrn_radiation_type MoK\a
_diffrn_radiation_wavelength 0.71073
_diffrn_reflns_av_R_equivalents 0.0360
_diffrn_reflns_av_sigmaI/netI 0.0185
_diffrn_reflns_limit_h_max 19
_diffrn_reflns_limit_h_min -19
_diffrn_reflns_limit_k_max 20
_diffrn_reflns_limit_k_min -20
_diffrn_reflns_limit_l_max 13
_diffrn_reflns_limit_l_min -13
_diffrn_reflns_number 44946
_diffrn_reflns_theta_full 29.89
_diffrn_reflns_theta_max 29.89
_diffrn_reflns_theta_min 1.54
_exptl_absorpt_coefficient_mu 0.512
_exptl_absorpt_correction_T_max 0.9602
_exptl_absorpt_correction_T_min 0.8214
_exptl_absorpt_correction_type multi-scan
_exptl_absorpt_process_details 'SADABS (Sheldrick, 2008)'
_exptl_crystal_colour colourless
_exptl_crystal_density_diffrn 1.430
_exptl_crystal_density_method 'not measured'
_exptl_crystal_description plate
_exptl_crystal_F_000 832
_exptl_crystal_size_max 0.40
_exptl_crystal_size_mid 0.25
_exptl_crystal_size_min 0.08
_refine_diff_density_max 0.457
_refine_diff_density_min -0.291
_refine_diff_density_rms 0.053
_refine_ls_extinction_method none
_refine_ls_goodness_of_fit_ref 1.030
_refine_ls_hydrogen_treatment mixed
_refine_ls_matrix_type full
_refine_ls_number_parameters 220
_refine_ls_number_reflns 5341
_refine_ls_number_restraints 1
_refine_ls_restrained_S_all 1.031
_refine_ls_R_factor_all 0.0374
_refine_ls_R_factor_gt 0.0312
_refine_ls_shift/su_max 0.001
_refine_ls_shift/su_mean 0.000
_refine_ls_structure_factor_coef Fsqd
_refine_ls_weighting_details 'calc w=1/[\s^2^(Fo^2^)+(0.0418P)^2^+0.7512P] where P=(Fo^2^+2Fc^2^)/3'
_refine_ls_weighting_scheme calc
_refine_ls_wR_factor_gt 0.0790
_refine_ls_wR_factor_ref 0.0836
_reflns_number_gt 4666
_reflns_number_total 5341
_reflns_threshold_expression >2sigma(I)
_cod_data_source_file ol900562u_si_002.cif
_cod_data_source_block 09031
_cod_depositor_comments
;
The following automatic conversions were performed:

'_symmetry_cell_setting' value 'Monoclinic' changed to 'monoclinic'
according to /home/saulius/struct/CIF-dictionaries/cif_core.dic
dictionary named 'cif_core.dic' version 2.4.2 from 2011-04-26.

Automatic conversion script
Id: cif_fix_values 1715 2011-07-08 13:25:40Z adriana 
;
_cod_original_sg_symbol_H-M P2(1)/c
_cod_database_code 1503899

loop_
_symmetry_equiv_pos_as_xyz
'x, y, z'
'-x, y+1/2, -z+1/2'
'-x, -y, -z'
'x, -y-1/2, z-1/2'

loop_
_atom_site_label
_atom_site_type_symbol
_atom_site_fract_x
_atom_site_fract_y
_atom_site_fract_z
_atom_site_U_iso_or_equiv
_atom_site_adp_type
_atom_site_occupancy
_atom_site_symmetry_multiplicity
_atom_site_calc_flag
_atom_site_refinement_flags
O1 O 0.38179(6) 0.55003(5) 0.76495(8) 0.01634(15) Uani 1 1 d .
O2 O 0.50523(6) 0.69499(6) 1.07741(8) 0.01710(15) Uani 1 1 d .
N1 N 0.47306(7) 0.73399(6) 0.84055(9) 0.01475(17) Uani 1 1 d D
H1N H 0.4986(11) 0.7497(10) 0.7729(15) 0.018 Uiso 1 1 d D
N2 N 0.61046(7) 0.55604(7) 0.68632(10) 0.01812(18) Uani 1 1 d .
N3 N 0.70272(7) 0.56962(7) 0.77313(10) 0.01952(19) Uani 1 1 d .
N4 N 0.70324(7) 0.54154(6) 0.90670(10) 0.01619(17) Uani 1 1 d .
C1 C 0.36460(8) 0.71568(7) 0.79376(11) 0.01396(18) Uani 1 1 d .
H1 H 0.3426 0.6992 0.8802 0.017 Uiso 1 1 calc R
C2 C 0.30846(8) 0.80390(7) 0.72375(11) 0.0170(2) Uani 1 1 d .
H2A H 0.3163 0.8522 0.7992 0.020 Uiso 1 1 calc R
H2B H 0.3401 0.8276 0.6514 0.020 Uiso 1 1 calc R
C3 C 0.19597(8) 0.78853(8) 0.64968(12) 0.0187(2) Uani 1 1 d .
H3A H 0.1616 0.7744 0.7235 0.022 Uiso 1 1 calc R
H3B H 0.1660 0.8460 0.5987 0.022 Uiso 1 1 calc R
C4 C 0.17966(8) 0.70865(8) 0.54180(12) 0.0195(2) Uani 1 1 d .
H4A H 0.2086 0.7251 0.4630 0.023 Uiso 1 1 calc R
H4B H 0.1065 0.6978 0.4986 0.023 Uiso 1 1 calc R
C5 C 0.22960(8) 0.62037(8) 0.61691(12) 0.0202(2) Uani 1 1 d .
H5A H 0.1973 0.6020 0.6914 0.024 Uiso 1 1 calc R
H5B H 0.2190 0.5695 0.5452 0.024 Uiso 1 1 calc R
C6 C 0.34211(8) 0.63368(7) 0.68780(11) 0.01440(18) Uani 1 1 d .
H6 H 0.3758 0.6447 0.6110 0.017 Uiso 1 1 calc R
C7 C 0.44411(8) 0.49452(7) 0.70210(11) 0.01673(19) Uani 1 1 d .
H7A H 0.4236 0.5044 0.5962 0.020 Uiso 1 1 calc R
H7B H 0.4344 0.4280 0.7202 0.020 Uiso 1 1 calc R
C8 C 0.55289(8) 0.51920(7) 0.76457(11) 0.01446(19) Uani 1 1 d .
C9 C 0.61193(8) 0.50963(7) 0.90619(11) 0.01532(19) Uani 1 1 d .
H9 H 0.5925 0.4859 0.9856 0.018 Uiso 1 1 calc R
C10 C 0.79367(8) 0.55202(8) 1.03068(12) 0.0200(2) Uani 1 1 d .
H10A H 0.8531 0.5308 1.0026 0.024 Uiso 1 1 calc R
H10B H 0.7873 0.5116 1.1103 0.024 Uiso 1 1 calc R
C11 C 0.81109(8) 0.65198(8) 1.08534(12) 0.0190(2) Uani 1 1 d .
H11A H 0.8276 0.6904 1.0106 0.023 Uiso 1 1 calc R
H11B H 0.8701 0.6533 1.1729 0.023 Uiso 1 1 calc R
C12 C 0.72046(8) 0.69577(8) 1.12213(11) 0.0186(2) Uani 1 1 d .
H12A H 0.7457 0.7418 1.2005 0.022 Uiso 1 1 calc R
H12B H 0.6847 0.6466 1.1591 0.022 Uiso 1 1 calc R
C13 C 0.64481(8) 0.74413(8) 0.99257(11) 0.01580(19) Uani 1 1 d .
H13A H 0.6542 0.8122 1.0040 0.019 Uiso 1 1 calc R
H13B H 0.6606 0.7260 0.9029 0.019 Uiso 1 1 calc R
C14 C 0.53477(8) 0.72146(7) 0.97495(11) 0.01315(18) Uani 1 1 d .
C1S C 0.90594(8) 0.58795(8) 0.68788(12) 0.0195(2) Uani 1 1 d .
H1S H 0.8355 0.5959 0.6928 0.023 Uiso 1 1 calc R
Cl1 Cl 0.94432(3) 0.47281(2) 0.73803(4) 0.03034(8) Uani 1 1 d .
Cl2 Cl 0.90695(3) 0.61081(2) 0.50943(3) 0.03345(9) Uani 1 1 d .
Cl3 Cl 0.98465(3) 0.66692(2) 0.81006(4) 0.03338(9) Uani 1 1 d .

loop_
_atom_site_aniso_label
_atom_site_aniso_U_11
_atom_site_aniso_U_22
_atom_site_aniso_U_33
_atom_site_aniso_U_23
_atom_site_aniso_U_13
_atom_site_aniso_U_12
O1 0.0186(4) 0.0157(3) 0.0160(3) 0.0036(3) 0.0070(3) 0.0034(3)
O2 0.0183(4) 0.0220(4) 0.0121(3) 0.0009(3) 0.0063(3) -0.0005(3)
N1 0.0135(4) 0.0195(4) 0.0118(4) 0.0012(3) 0.0046(3) -0.0028(3)
N2 0.0211(4) 0.0189(4) 0.0158(4) 0.0003(3) 0.0076(3) -0.0006(3)
N3 0.0213(5) 0.0221(5) 0.0171(4) 0.0005(3) 0.0088(3) -0.0012(4)
N4 0.0180(4) 0.0155(4) 0.0154(4) 0.0000(3) 0.0056(3) 0.0012(3)
C1 0.0133(4) 0.0167(4) 0.0121(4) 0.0010(3) 0.0040(3) -0.0012(3)
C2 0.0187(5) 0.0149(5) 0.0173(5) 0.0000(4) 0.0053(4) 0.0003(4)
C3 0.0172(5) 0.0223(5) 0.0167(5) 0.0025(4) 0.0052(4) 0.0029(4)
C4 0.0180(5) 0.0221(5) 0.0155(5) 0.0025(4) 0.0006(4) 0.0008(4)
C5 0.0181(5) 0.0180(5) 0.0205(5) 0.0017(4) -0.0003(4) -0.0020(4)
C6 0.0162(5) 0.0140(4) 0.0127(4) 0.0021(3) 0.0038(3) 0.0003(3)
C7 0.0186(5) 0.0149(4) 0.0168(4) -0.0013(4) 0.0054(4) 0.0003(4)
C8 0.0184(5) 0.0114(4) 0.0146(4) -0.0003(3) 0.0065(4) 0.0016(4)
C9 0.0179(5) 0.0135(4) 0.0159(4) 0.0004(4) 0.0072(4) 0.0007(4)
C10 0.0182(5) 0.0193(5) 0.0198(5) -0.0002(4) 0.0015(4) 0.0028(4)
C11 0.0151(5) 0.0212(5) 0.0196(5) -0.0014(4) 0.0035(4) 0.0011(4)
C12 0.0164(5) 0.0238(5) 0.0149(4) -0.0004(4) 0.0035(4) 0.0032(4)
C13 0.0143(5) 0.0179(5) 0.0153(4) 0.0005(4) 0.0044(4) -0.0005(4)
C14 0.0160(4) 0.0109(4) 0.0129(4) -0.0018(3) 0.0047(3) 0.0002(3)
C1S 0.0175(5) 0.0206(5) 0.0207(5) -0.0020(4) 0.0062(4) -0.0022(4)
Cl1 0.03498(17) 0.02212(14) 0.03089(16) 0.00130(11) 0.00499(12) 0.00176(12)
Cl2 0.0507(2) 0.02870(16) 0.02572(15) -0.00064(12) 0.01856(14) -0.00758(14)
Cl3 0.03141(17) 0.02951(16) 0.03418(17) -0.01097(13) 0.00184(13) -0.00719(12)

loop_
_atom_type_symbol
_atom_type_description
_atom_type_scat_dispersion_real
_atom_type_scat_dispersion_imag
_atom_type_scat_source
C C 0.0033 0.0016 'International Tables Vol C Tables 4.2.6.8 and 6.1.1.4'
H H 0.0000 0.0000 'International Tables Vol C Tables 4.2.6.8 and 6.1.1.4'
N N 0.0061 0.0033 'International Tables Vol C Tables 4.2.6.8 and 6.1.1.4'
O O 0.0106 0.0060 'International Tables Vol C Tables 4.2.6.8 and 6.1.1.4'
Cl Cl 0.1484 0.1585 'International Tables Vol C Tables 4.2.6.8 and 6.1.1.4'

loop_
_geom_angle_atom_site_label_1
_geom_angle_atom_site_label_2
_geom_angle_atom_site_label_3
_geom_angle
C7 O1 C6 115.59(8)
C14 N1 C1 125.49(9)
C14 N1 H1N 118.9(10)
C1 N1 H1N 115.4(10)
N3 N2 C8 108.77(9)
N2 N3 N4 107.12(9)
C9 N4 N3 111.00(9)
C9 N4 C10 128.02(9)
N3 N4 C10 120.90(9)
N1 C1 C6 109.50(8)
N1 C1 C2 109.22(8)
C6 C1 C2 111.33(8)
N1 C1 H1 108.9
C6 C1 H1 108.9
C2 C1 H1 108.9
C3 C2 C1 113.68(9)
C3 C2 H2A 108.8
C1 C2 H2A 108.8
C3 C2 H2B 108.8
C1 C2 H2B 108.8
H2A C2 H2B 107.7
C4 C3 C2 110.79(9)
C4 C3 H3A 109.5
C2 C3 H3A 109.5
C4 C3 H3B 109.5
C2 C3 H3B 109.5
H3A C3 H3B 108.1
C3 C4 C5 110.31(9)
C3 C4 H4A 109.6
C5 C4 H4A 109.6
C3 C4 H4B 109.6
C5 C4 H4B 109.6
H4A C4 H4B 108.1
C6 C5 C4 111.84(9)
C6 C5 H5A 109.2
C4 C5 H5A 109.2
C6 C5 H5B 109.2
C4 C5 H5B 109.2
H5A C5 H5B 107.9
O1 C6 C5 108.30(8)
O1 C6 C1 109.01(8)
C5 C6 C1 112.21(9)
O1 C6 H6 109.1
C5 C6 H6 109.1
C1 C6 H6 109.1
O1 C7 C8 111.04(8)
O1 C7 H7A 109.4
C8 C7 H7A 109.4
O1 C7 H7B 109.4
C8 C7 H7B 109.4
H7A C7 H7B 108.0
N2 C8 C9 108.49(9)
N2 C8 C7 123.84(9)
C9 C8 C7 127.67(9)
N4 C9 C8 104.62(9)
N4 C9 H9 127.7
C8 C9 H9 127.7
N4 C10 C11 112.97(9)
N4 C10 H10A 109.0
C11 C10 H10A 109.0
N4 C10 H10B 109.0
C11 C10 H10B 109.0
H10A C10 H10B 107.8
C10 C11 C12 114.13(9)
C10 C11 H11A 108.7
C12 C11 H11A 108.7
C10 C11 H11B 108.7
C12 C11 H11B 108.7
H11A C11 H11B 107.6
C11 C12 C13 113.79(9)
C11 C12 H12A 108.8
C13 C12 H12A 108.8
C11 C12 H12B 108.8
C13 C12 H12B 108.8
H12A C12 H12B 107.7
C14 C13 C12 114.49(9)
C14 C13 H13A 108.6
C12 C13 H13A 108.6
C14 C13 H13B 108.6
C12 C13 H13B 108.6
H13A C13 H13B 107.6
O2 C14 N1 123.32(10)
O2 C14 C13 122.28(9)
N1 C14 C13 114.39(9)
Cl2 C1S Cl1 110.86(6)
Cl2 C1S Cl3 110.72(6)
Cl1 C1S Cl3 110.06(6)
Cl2 C1S H1S 108.4
Cl1 C1S H1S 108.4
Cl3 C1S H1S 108.4

loop_
_geom_bond_atom_site_label_1
_geom_bond_atom_site_label_2
_geom_bond_distance
O1 C7 1.4374(13)
O1 C6 1.4379(12)
O2 C14 1.2392(12)
N1 C14 1.3419(13)
N1 C1 1.4627(13)
N1 H1N 0.861(12)
N2 N3 1.3228(14)
N2 C8 1.3599(13)
N3 N4 1.3520(13)
N4 C9 1.3468(14)
N4 C10 1.4663(14)
C1 C6 1.5339(14)
C1 C2 1.5386(15)
C1 H1 1.0000
C2 C3 1.5301(15)
C2 H2A 0.9900
C2 H2B 0.9900
C3 C4 1.5243(16)
C3 H3A 0.9900
C3 H3B 0.9900
C4 C5 1.5251(16)
C4 H4A 0.9900
C4 H4B 0.9900
C5 C6 1.5215(15)
C5 H5A 0.9900
C5 H5B 0.9900
C6 H6 1.0000
C7 C8 1.4946(15)
C7 H7A 0.9900
C7 H7B 0.9900
C8 C9 1.3808(14)
C9 H9 0.9500
C10 C11 1.5272(16)
C10 H10A 0.9900
C10 H10B 0.9900
C11 C12 1.5397(15)
C11 H11A 0.9900
C11 H11B 0.9900
C12 C13 1.5437(15)
C12 H12A 0.9900
C12 H12B 0.9900
C13 C14 1.5216(14)
C13 H13A 0.9900
C13 H13B 0.9900
C1S Cl2 1.7617(12)
C1S Cl1 1.7643(12)
C1S Cl3 1.7669(12)
C1S H1S 1.0000

loop_
_geom_hbond_atom_site_label_D
_geom_hbond_atom_site_label_H
_geom_hbond_atom_site_label_A
_geom_hbond_distance_DH
_geom_hbond_distance_HA
_geom_hbond_distance_DA
_geom_hbond_angle_DHA
_geom_hbond_site_symmetry_A
N1 H1N O2 0.861(12) 2.079(13) 2.8976(12) 158.5(14) 4_575
C1s H1s N3 1.000 2.2332 3.1747(15) 156.36 .

loop_
_geom_torsion_atom_site_label_1
_geom_torsion_atom_site_label_2
_geom_torsion_atom_site_label_3
_geom_torsion_atom_site_label_4
_geom_torsion
C8 N2 N3 N4 -0.20(12)
N2 N3 N4 C9 0.22(12)
N2 N3 N4 C10 -176.74(9)
C14 N1 C1 C6 -112.73(11)
C14 N1 C1 C2 125.12(10)
N1 C1 C2 C3 170.98(8)
C6 C1 C2 C3 49.94(11)
C1 C2 C3 C4 -53.46(12)
C2 C3 C4 C5 56.51(12)
C3 C4 C5 C6 -58.22(12)
C7 O1 C6 C5 108.33(10)
C7 O1 C6 C1 -129.32(9)
C4 C5 C6 O1 175.72(9)
C4 C5 C6 C1 55.35(12)
N1 C1 C6 O1 68.92(10)
C2 C1 C6 O1 -170.20(8)
N1 C1 C6 C5 -171.12(8)
C2 C1 C6 C5 -50.24(11)
C6 O1 C7 C8 92.91(10)
N3 N2 C8 C9 0.10(12)
N3 N2 C8 C7 -179.93(9)
O1 C7 C8 N2 -116.38(11)
O1 C7 C8 C9 63.58(14)
N3 N4 C9 C8 -0.16(12)
C10 N4 C9 C8 176.53(10)
N2 C8 C9 N4 0.03(11)
C7 C8 C9 N4 -179.93(10)
C9 N4 C10 C11 -100.71(13)
N3 N4 C10 C11 75.69(13)
N4 C10 C11 C12 54.40(13)
C10 C11 C12 C13 -88.50(12)
C11 C12 C13 C14 134.22(10)
C1 N1 C14 O2 -2.28(16)
C1 N1 C14 C13 178.73(9)
C12 C13 C14 O2 23.88(14)
C12 C13 C14 N1 -157.12(9)
